data_2203170
loop_
_publ_author_name
'Ming-De Ye'
'Hong-Ping Xiao'
'Ya-Qian Cheng'
'Mao-Lin Hu'

_publ_section_title
;
 Triaqua(dihydrogen
 1,2,4,5-benzenetetracarboxylato)(1,10-phenanthroline)cobalt(II)
 monohydrate
;
_journal_issue 2
_journal_name_full 'Acta Crystallographica Section E'
_journal_page_first m219
_journal_page_last m221
_journal_paper_doi 10.1107/S1600536804001229
_journal_volume 60
_journal_year 2004
_chemical_formula_iupac '[Co (C10 H4 O8) (C12 H8 N2) (H2 O)3], H2 O'
_chemical_formula_moiety 'C22 H18 Co N2 O11, H2 O'
_chemical_formula_sum 'C22 H20 Co N2 O12'
_chemical_formula_weight 563.33
_chemical_name_systematic
;
Triaqua(dihydrogen 1,2,4,5-benzenetetracarboxylate)(1,10-
phenanthroline)cobalt(II) monohydrate
;
_space_group_IT_number 14
_symmetry_cell_setting monoclinic
_symmetry_space_group_name_Hall '-P 2yn'
_symmetry_space_group_name_H-M 'P 1 21/n 1'
_atom_sites_solution_hydrogens geom
_atom_sites_solution_primary direct
_atom_sites_solution_secondary difmap
_audit_creation_method SHELXL-97
_cell_angle_alpha 90.00
_cell_angle_beta 97.875(2)
_cell_angle_gamma 90.00
_cell_formula_units_Z 4
_cell_length_a 7.0862(7)
_cell_length_b 22.547(2)
_cell_length_c 14.8041(14)
_cell_measurement_reflns_used 812
_cell_measurement_temperature 293(2)
_cell_measurement_theta_max 22.98
_cell_measurement_theta_min 2.37
_cell_volume 2343.0(4)
_computing_cell_refinement SMART
_computing_data_collection 'SMART (Bruker, 2000)'
_computing_data_reduction 'SAINT (Bruker, 2000)'
_computing_molecular_graphics SHELXTL
_computing_publication_material SHELXTL
_computing_structure_refinement SHELXTL
_computing_structure_solution 'SHELXTL (Bruker, 2000)'
_diffrn_ambient_temperature 273(2)
_diffrn_measured_fraction_theta_full 0.999
_diffrn_measured_fraction_theta_max 0.999
_diffrn_measurement_device_type 'Bruker SMART CCD area detector'
_diffrn_measurement_method '\f and \w scans'
_diffrn_radiation_monochromator graphite
_diffrn_radiation_source 'fine-focus sealed tube'
_diffrn_radiation_type MoK\a
_diffrn_radiation_wavelength 0.71073
_diffrn_reflns_av_R_equivalents 0.0242
_diffrn_reflns_av_sigmaI/netI 0.0214
_diffrn_reflns_limit_h_max 8
_diffrn_reflns_limit_h_min -8
_diffrn_reflns_limit_k_max 27
_diffrn_reflns_limit_k_min -27
_diffrn_reflns_limit_l_max 17
_diffrn_reflns_limit_l_min -17
_diffrn_reflns_number 17167
_diffrn_reflns_theta_full 25.26
_diffrn_reflns_theta_max 25.26
_diffrn_reflns_theta_min 1.66
_diffrn_standards_decay_% 0
_diffrn_standards_number 0
_exptl_absorpt_coefficient_mu 0.803
_exptl_absorpt_correction_T_max 0.8005
_exptl_absorpt_correction_T_min 0.6801
_exptl_absorpt_correction_type multi-scan
_exptl_absorpt_process_details '(SADABS; Bruker, 2000)'
_exptl_crystal_colour red
_exptl_crystal_density_diffrn 1.597
_exptl_crystal_density_method 'not measured'
_exptl_crystal_description prism
_exptl_crystal_F_000 1156
_exptl_crystal_size_max 0.52
_exptl_crystal_size_mid 0.39
_exptl_crystal_size_min 0.29
_refine_diff_density_max 0.398
_refine_diff_density_min -0.285
_refine_ls_extinction_coef 0.0032(5)
_refine_ls_extinction_expression Fc^*^=kFc[1+0.001xFc^2^\l^3^/sin(2\q)]^-1/4^
_refine_ls_extinction_method SHELXTL
_refine_ls_goodness_of_fit_ref 1.173
_refine_ls_hydrogen_treatment mixed
_refine_ls_matrix_type full
_refine_ls_number_parameters 371
_refine_ls_number_reflns 4259
_refine_ls_number_restraints 9
_refine_ls_restrained_S_all 1.172
_refine_ls_R_factor_all 0.0555
_refine_ls_R_factor_gt 0.0518
_refine_ls_shift/su_max 0.001
_refine_ls_shift/su_mean 0.000
_refine_ls_structure_factor_coef Fsqd
_refine_ls_weighting_details 'calc w=1/[\s^2^(Fo^2^)+(0.0466P)^2^+2.4736P] where P=(Fo^2^+2Fc^2^)/3'
_refine_ls_weighting_scheme calc
_refine_ls_wR_factor_gt 0.1201
_refine_ls_wR_factor_ref 0.1223
_reflns_number_gt 3955
_reflns_number_total 4259
_reflns_threshold_expression 'I > 2\s(I)'
_cod_data_source_file ci6330.cif
_cod_data_source_block I
_cod_depositor_comments
;
The following automatic conversions were performed:
'_symmetry_cell_setting' value 'Monoclinic' changed to 'monoclinic'
according to '/home/saulius/struct/CIF-dictionaries/cif_core.dic'
dictionary named 'cif_core.dic' version 2.4.1 from 2010-06-29.

Automatic conversion script
Id: cif_fix_enum 1527 2010-12-29 10:47:43Z saulius 

The following automatic conversions were performed:

'_symmetry_cell_setting' value 'Monoclinic' changed to 'monoclinic'
according to /home/saulius/struct/CIF-dictionaries/cif_core.dic
dictionary named 'cif_core.dic' version 2.4.1 from 2010-06-29.

Automatic conversion script
Id: cif_fix_values 1715 2011-07-08 13:25:40Z adriana 
;
_cod_original_sg_symbol_H-M 'P 21/n'
_cod_database_code 2203170
_cod_database_fobs_code 2203170

loop_
_symmetry_equiv_pos_as_xyz
'x, y, z'
'-x+1/2, y+1/2, -z+1/2'
'-x, -y, -z'
'x-1/2, -y-1/2, z-1/2'

loop_
_atom_site_label
_atom_site_fract_x
_atom_site_fract_y
_atom_site_fract_z
_atom_site_U_iso_or_equiv
_atom_site_adp_type
_atom_site_calc_flag
_atom_site_refinement_flags
_atom_site_occupancy
_atom_site_type_symbol
_atom_site_attached_hydrogens
Co1 0.76334(6) 0.181444(17) 0.84060(3) 0.04000(16) Uani d . 1 Co 0
O1 0.7459(4) 0.13747(9) 0.96402(14) 0.0536(6) Uani d . 1 O 0
O2 0.7500(6) 0.04271(11) 0.93842(17) 0.0956(13) Uani d . 1 O 0
O3 0.7864(4) 0.23523(9) 1.22322(17) 0.0591(7) Uani d . 1 O 0
O4 0.7173(4) 0.20307(11) 1.35463(16) 0.0609(7) Uani d . 1 O 0
O5 0.7249(4) 0.11134(12) 1.43856(15) 0.0652(7) Uani d . 1 O 0
H5A 0.7105 0.1419 1.4083 0.098 Uiso calc R 1 H 0
O6 0.7929(6) 0.01892(14) 1.41808(18) 0.0951(12) Uani d . 1 O 0
O7 0.7468(4) -0.08144(9) 1.15540(16) 0.0540(6) Uani d . 1 O 0
O8 0.7397(7) -0.04868(11) 1.01886(18) 0.1076(15) Uani d . 1 O 0
H8A 0.7450 -0.0167 0.9929 0.161 Uiso calc R 1 H 0
O9 1.0545(3) 0.18392(10) 0.87358(17) 0.0490(6) Uani d D 1 O 0
H9A 1.118(4) 0.2126(9) 0.862(3) 0.072(13) Uiso d D 1 H 0
H9B 1.117(4) 0.1544(9) 0.865(3) 0.072(13) Uiso d D 1 H 0
O10 0.4769(4) 0.17431(13) 0.8067(3) 0.0905(12) Uani d D 1 O 0
H10A 0.408(4) 0.2001(12) 0.781(3) 0.073(13) Uiso d D 1 H 0
H10B 0.411(4) 0.1452(10) 0.812(3) 0.070(13) Uiso d D 1 H 0
O11 0.7878(4) 0.09840(10) 0.77805(17) 0.0589(7) Uani d D 1 O 0
H11A 0.808(6) 0.0860(16) 0.7284(13) 0.068(12) Uiso d D 1 H 0
H11B 0.790(7) 0.0706(13) 0.814(2) 0.104(18) Uiso d D 1 H 0
N1 0.7485(4) 0.26736(11) 0.90023(18) 0.0460(6) Uani d . 1 N 0
N2 0.7717(4) 0.23784(11) 0.72720(17) 0.0413(6) Uani d . 1 N 0
C1 0.7443(6) 0.28153(16) 0.9862(2) 0.0619(10) Uani d . 1 C 0
H1 0.7455 0.2510 1.0286 0.074 Uiso calc R 1 H 0
C2 0.7383(7) 0.33987(17) 1.0171(3) 0.0714(12) Uani d . 1 C 0
H2 0.7346 0.3477 1.0785 0.086 Uiso calc R 1 H 0
C3 0.7378(6) 0.38517(16) 0.9562(3) 0.0607(10) Uani d . 1 C 0
H3 0.7341 0.4243 0.9756 0.073 Uiso calc R 1 H 0
C4 0.7429(5) 0.37222(14) 0.8641(2) 0.0451(7) Uani d . 1 C 0
C5 0.7454(5) 0.41647(14) 0.7940(3) 0.0518(9) Uani d . 1 C 0
H5 0.7410 0.4564 0.8096 0.062 Uiso calc R 1 H 0
C6 0.7538(5) 0.40173(14) 0.7075(2) 0.0485(8) Uani d . 1 C 0
H6 0.7542 0.4315 0.6640 0.058 Uiso calc R 1 H 0
C7 0.7623(4) 0.34082(14) 0.6801(2) 0.0427(7) Uani d . 1 C 0
C8 0.7757(6) 0.32254(16) 0.5910(2) 0.0580(9) Uani d . 1 C 0
H8 0.7770 0.3505 0.5448 0.070 Uiso calc R 1 H 0
C9 0.7867(7) 0.26384(16) 0.5722(2) 0.0643(11) Uani d . 1 C 0
H9 0.7959 0.2513 0.5131 0.077 Uiso calc R 1 H 0
C10 0.7843(6) 0.22270(15) 0.6418(2) 0.0540(9) Uani d . 1 C 0
H10 0.7919 0.1826 0.6278 0.065 Uiso calc R 1 H 0
C11 0.7600(4) 0.29639(12) 0.7467(2) 0.0370(6) Uani d . 1 C 0
C12 0.7490(4) 0.31224(13) 0.8392(2) 0.0393(7) Uani d . 1 C 0
C13 0.7499(5) 0.08651(13) 0.9913(2) 0.0438(7) Uani d . 1 C 0
C14 0.7502(4) 0.07691(12) 1.09304(19) 0.0337(6) Uani d . 1 C 0
C15 0.7544(4) 0.12848(12) 1.14350(19) 0.0350(6) Uani d . 1 C 0
H15 0.7576 0.1642 1.1123 0.042 Uiso calc R 1 H 0
C16 0.7542(4) 0.13134(12) 1.23716(19) 0.0333(6) Uani d . 1 C 0
C17 0.7517(4) 0.07737(13) 1.2846(2) 0.0379(6) Uani d . 1 C 0
C18 0.7482(4) 0.02535(12) 1.23457(19) 0.0370(7) Uani d . 1 C 0
H18 0.7464 -0.0103 1.2661 0.044 Uiso calc R 1 H 0
C19 0.7473(4) 0.02260(12) 1.14097(19) 0.0338(6) Uani d . 1 C 0
C20 0.7542(4) 0.19467(14) 1.2733(2) 0.0430(7) Uani d . 1 C 0
C21 0.7563(6) 0.06778(16) 1.3866(2) 0.0537(9) Uani d . 1 C 0
C22 0.7445(5) -0.04011(13) 1.1034(2) 0.0467(8) Uani d . 1 C 0
O12 0.9043(6) 0.06131(17) 0.6196(2) 0.0881(15) Uani d P 0.848(7) O 2
O12' 0.619(3) 0.0581(8) 0.6139(9) 0.072(7) Uani d P 0.152(7) O 2

loop_
_atom_site_aniso_label
_atom_site_aniso_U_11
_atom_site_aniso_U_22
_atom_site_aniso_U_33
_atom_site_aniso_U_12
_atom_site_aniso_U_13
_atom_site_aniso_U_23
Co1 0.0585(3) 0.0259(2) 0.0378(3) 0.00405(17) 0.01430(19) 0.00843(16)
O1 0.0999(19) 0.0280(11) 0.0373(11) 0.0038(11) 0.0251(12) 0.0074(9)
O2 0.224(4) 0.0331(14) 0.0336(13) 0.0035(18) 0.0314(18) -0.0006(11)
O3 0.0940(19) 0.0254(11) 0.0580(15) -0.0049(11) 0.0108(13) -0.0078(11)
O4 0.0883(19) 0.0478(14) 0.0488(14) 0.0042(13) 0.0173(13) -0.0200(11)
O5 0.098(2) 0.0656(17) 0.0338(12) 0.0087(15) 0.0144(13) -0.0050(12)
O6 0.185(4) 0.0650(19) 0.0373(14) 0.021(2) 0.0203(18) 0.0160(13)
O7 0.0790(17) 0.0221(11) 0.0613(15) -0.0010(10) 0.0112(12) 0.0081(10)
O8 0.256(5) 0.0263(13) 0.0423(15) 0.000(2) 0.026(2) -0.0078(11)
O9 0.0552(14) 0.0303(12) 0.0621(15) 0.0015(11) 0.0105(12) 0.0052(11)
O10 0.0503(16) 0.0492(17) 0.171(3) 0.0011(13) 0.0126(19) 0.057(2)
O11 0.104(2) 0.0354(12) 0.0400(13) -0.0002(13) 0.0199(14) -0.0019(11)
N1 0.0667(18) 0.0313(13) 0.0437(15) 0.0088(12) 0.0207(13) 0.0075(11)
N2 0.0551(16) 0.0293(13) 0.0392(14) -0.0004(11) 0.0058(11) 0.0074(10)
C1 0.100(3) 0.0416(19) 0.050(2) 0.0134(19) 0.032(2) 0.0111(16)
C2 0.117(4) 0.053(2) 0.051(2) 0.012(2) 0.034(2) -0.0028(18)
C3 0.086(3) 0.0368(18) 0.063(2) 0.0079(17) 0.022(2) -0.0037(16)
C4 0.0489(18) 0.0340(16) 0.0532(19) 0.0049(13) 0.0096(15) 0.0039(14)
C5 0.058(2) 0.0266(15) 0.071(2) 0.0012(14) 0.0090(17) 0.0083(15)
C6 0.059(2) 0.0310(16) 0.054(2) -0.0016(14) 0.0034(16) 0.0163(14)
C7 0.0429(17) 0.0358(16) 0.0475(18) -0.0027(13) 0.0000(13) 0.0130(13)
C8 0.083(3) 0.048(2) 0.0403(18) -0.0041(18) -0.0007(17) 0.0164(15)
C9 0.107(3) 0.050(2) 0.0341(17) -0.003(2) 0.0008(18) 0.0035(15)
C10 0.087(3) 0.0350(17) 0.0388(18) -0.0008(17) 0.0046(17) 0.0024(14)
C11 0.0393(15) 0.0301(14) 0.0415(16) 0.0007(12) 0.0050(12) 0.0087(12)
C12 0.0435(17) 0.0291(15) 0.0468(17) 0.0047(12) 0.0114(13) 0.0096(13)
C13 0.067(2) 0.0308(16) 0.0349(16) 0.0003(14) 0.0113(14) 0.0010(13)
C14 0.0461(16) 0.0243(13) 0.0313(14) -0.0011(12) 0.0073(12) 0.0003(11)
C15 0.0476(17) 0.0230(13) 0.0348(15) 0.0001(12) 0.0065(12) 0.0035(11)
C16 0.0358(15) 0.0278(14) 0.0357(15) 0.0015(11) 0.0032(12) -0.0020(11)
C17 0.0426(16) 0.0385(16) 0.0322(15) 0.0007(13) 0.0039(12) -0.0005(12)
C18 0.0515(18) 0.0269(14) 0.0326(15) -0.0011(12) 0.0058(13) 0.0077(11)
C19 0.0442(16) 0.0223(13) 0.0349(15) -0.0006(11) 0.0052(12) 0.0004(11)
C20 0.0425(17) 0.0373(17) 0.0481(19) 0.0014(13) 0.0019(14) -0.0128(14)
C21 0.077(2) 0.054(2) 0.0299(16) 0.0016(18) 0.0063(16) 0.0054(15)
C22 0.067(2) 0.0247(15) 0.0476(19) -0.0005(14) 0.0054(16) -0.0006(14)
O12 0.137(4) 0.090(3) 0.0402(18) 0.027(2) 0.0204(19) 0.0030(17)
O12' 0.135(18) 0.059(11) 0.019(7) -0.032(10) 0.000(8) -0.001(7)

loop_
_atom_type_symbol
_atom_type_description
_atom_type_scat_dispersion_real
_atom_type_scat_dispersion_imag
_atom_type_scat_source
C C 0.0033 0.0016 'International Tables Vol C Tables 4.2.6.8 and 6.1.1.4'
H H 0.0000 0.0000 'International Tables Vol C Tables 4.2.6.8 and 6.1.1.4'
Co Co 0.3494 0.9721 'International Tables Vol C Tables 4.2.6.8 and 6.1.1.4'
N N 0.0061 0.0033 'International Tables Vol C Tables 4.2.6.8 and 6.1.1.4'
O O 0.0106 0.0060 'International Tables Vol C Tables 4.2.6.8 and 6.1.1.4'

loop_
_geom_angle_atom_site_label_1
_geom_angle_atom_site_label_2
_geom_angle_atom_site_label_3
_geom_angle
_geom_angle_publ_flag
O10 Co1 O9 176.95(11) y
O10 Co1 O1 90.10(12) y
O9 Co1 O1 89.03(10) y
O10 Co1 O11 87.73(14) y
O9 Co1 O11 89.32(11) y
O1 Co1 O11 88.91(9) y
O10 Co1 N2 89.26(12) y
O9 Co1 N2 92.05(10) y
O1 Co1 N2 171.09(9) y
O11 Co1 N2 99.94(10) y
O10 Co1 N1 94.01(13) y
O9 Co1 N1 88.96(10) y
O1 Co1 N1 93.24(9) y
O11 Co1 N1 177.23(10) y
N2 Co1 N1 77.94(9) y
C13 O1 Co1 137.2(2) ?
C21 O5 H5A 109.5 ?
C22 O8 H8A 109.5 ?
Co1 O9 H9A 122(3) ?
Co1 O9 H9B 119(3) ?
H9A O9 H9B 107(2) ?
Co1 O10 H10A 125(2) ?
Co1 O10 H10B 127(2) ?
H10A O10 H10B 108(2) ?
Co1 O11 H11A 137(3) ?
Co1 O11 H11B 113(3) ?
H11A O11 H11B 109(2) ?
C1 N1 C12 117.7(3) ?
C1 N1 Co1 128.9(2) ?
C12 N1 Co1 113.3(2) ?
C10 N2 C11 117.9(3) ?
C10 N2 Co1 128.0(2) ?
C11 N2 Co1 114.05(19) ?
N1 C1 C2 123.5(3) ?
N1 C1 H1 118.3 ?
C2 C1 H1 118.3 ?
C3 C2 C1 119.2(3) ?
C3 C2 H2 120.4 ?
C1 C2 H2 120.4 ?
C2 C3 C4 119.4(3) ?
C2 C3 H3 120.3 ?
C4 C3 H3 120.3 ?
C3 C4 C12 117.5(3) ?
C3 C4 C5 124.1(3) ?
C12 C4 C5 118.3(3) ?
C6 C5 C4 121.7(3) ?
C6 C5 H5 119.1 ?
C4 C5 H5 119.1 ?
C5 C6 C7 121.3(3) ?
C5 C6 H6 119.4 ?
C7 C6 H6 119.4 ?
C8 C7 C11 117.4(3) ?
C8 C7 C6 124.1(3) ?
C11 C7 C6 118.5(3) ?
C9 C8 C7 119.6(3) ?
C9 C8 H8 120.2 ?
C7 C8 H8 120.2 ?
C8 C9 C10 119.5(3) ?
C8 C9 H9 120.3 ?
C10 C9 H9 120.3 ?
N2 C10 C9 123.1(3) ?
N2 C10 H10 118.5 ?
C9 C10 H10 118.5 ?
N2 C11 C7 122.5(3) ?
N2 C11 C12 117.4(2) ?
C7 C11 C12 120.1(3) ?
N1 C12 C4 122.8(3) ?
N1 C12 C11 117.2(3) ?
C4 C12 C11 120.0(3) ?
O1 C13 O2 122.4(3) ?
O1 C13 C14 117.4(3) ?
O2 C13 C14 120.2(3) ?
C15 C14 C19 117.2(2) ?
C15 C14 C13 114.4(2) ?
C19 C14 C13 128.4(2) ?
C14 C15 C16 125.2(3) ?
C14 C15 H15 117.4 ?
C16 C15 H15 117.4 ?
C15 C16 C17 117.4(2) ?
C15 C16 C20 113.2(2) ?
C17 C16 C20 129.4(3) ?
C18 C17 C16 117.8(3) ?
C18 C17 C21 114.0(3) ?
C16 C17 C21 128.2(3) ?
C17 C18 C19 124.7(3) ?
C17 C18 H18 117.7 ?
C19 C18 H18 117.7 ?
C18 C19 C14 117.6(2) ?
C18 C19 C22 113.9(2) ?
C14 C19 C22 128.5(3) ?
O3 C20 O4 122.7(3) ?
O3 C20 C16 118.7(3) ?
O4 C20 C16 118.6(3) ?
O6 C21 O5 120.7(3) ?
O6 C21 C17 119.1(3) ?
O5 C21 C17 120.2(3) ?
O7 C22 O8 120.7(3) ?
O7 C22 C19 119.2(3) ?
O8 C22 C19 120.2(3) ?

loop_
_geom_bond_atom_site_label_1
_geom_bond_atom_site_label_2
_geom_bond_distance
_geom_bond_publ_flag
Co1 O10 2.030(3) y
Co1 O9 2.055(2) y
Co1 O1 2.097(2) y
Co1 O11 2.106(2) y
Co1 N2 2.113(2) y
Co1 N1 2.137(3) y
O1 C13 1.217(4) ?
O2 C13 1.260(4) ?
O3 C20 1.219(4) ?
O4 C20 1.280(4) ?
O5 C21 1.286(4) ?
O5 H5A 0.82 ?
O6 C21 1.211(4) ?
O7 C22 1.207(4) ?
O8 C22 1.263(4) ?
O8 H8A 0.82 ?
O9 H9A 0.820(10) ?
O9 H9B 0.820(10) ?
O10 H10A 0.820(10) ?
O10 H10B 0.820(10) ?
O11 H11A 0.820(10) ?
O11 H11B 0.820(10) ?
N1 C1 1.317(4) ?
N1 C12 1.357(4) ?
N2 C10 1.324(4) ?
N2 C11 1.356(4) ?
C1 C2 1.395(5) ?
C1 H1 0.93 ?
C2 C3 1.362(5) ?
C2 H2 0.93 ?
C3 C4 1.400(5) ?
C3 H3 0.93 ?
C4 C12 1.404(4) ?
C4 C5 1.441(5) ?
C5 C6 1.333(5) ?
C5 H5 0.93 ?
C6 C7 1.436(5) ?
C6 H6 0.93 ?
C7 C8 1.397(5) ?
C7 C11 1.407(4) ?
C8 C9 1.357(5) ?
C8 H8 0.93 ?
C9 C10 1.389(5) ?
C9 H9 0.93 ?
C10 H10 0.93 ?
C11 C12 1.428(4) ?
C13 C14 1.521(4) ?
C14 C15 1.380(4) ?
C14 C19 1.417(4) ?
C15 C16 1.388(4) ?
C15 H15 0.93 ?
C16 C17 1.406(4) ?
C16 C20 1.525(4) ?
C17 C18 1.385(4) ?
C17 C21 1.521(4) ?
C18 C19 1.386(4) ?
C18 H18 0.93 ?
C19 C22 1.518(4) ?

loop_
_geom_hbond_atom_site_label_D
_geom_hbond_atom_site_label_H
_geom_hbond_atom_site_label_A
_geom_hbond_site_symmetry_A
_geom_hbond_distance_DH
_geom_hbond_distance_HA
_geom_hbond_distance_DA
_geom_hbond_angle_DHA
O5 H5A O4 . 0.82 1.60 2.410(4) 171
O8 H8A O2 . 0.82 1.57 2.386(4) 177
O9 H9A O4 4_665 0.82(2) 2.04(2) 2.827(3) 162(3)
O9 H9B O7 3_757 0.82(2) 1.95(2) 2.770(3) 177(3)
O10 H10A O3 4_565 0.82(3) 1.84(3) 2.656(4) 171(3)
O10 H10B O7 3_657 0.82(3) 1.92(3) 2.731(4) 170(4)
O11 H11A O12 . 0.82(2) 1.92(3) 2.723(4) 169(4)
O11 H11B O2 . 0.82(3) 2.00(3) 2.731(4) 147(3)

loop_
_geom_torsion_atom_site_label_1
_geom_torsion_atom_site_label_2
_geom_torsion_atom_site_label_3
_geom_torsion_atom_site_label_4
_geom_torsion
O10 Co1 O1 C13 88.6(4)
O9 Co1 O1 C13 -88.5(4)
O11 Co1 O1 C13 0.8(4)
N1 Co1 O1 C13 -177.4(4)
O10 Co1 N1 C1 94.5(3)
O9 Co1 N1 C1 -84.8(3)
O1 Co1 N1 C1 4.2(3)
N2 Co1 N1 C1 -177.1(4)
O10 Co1 N1 C12 -87.5(2)
O9 Co1 N1 C12 93.2(2)
O1 Co1 N1 C12 -177.8(2)
N2 Co1 N1 C12 0.9(2)
O10 Co1 N2 C10 -86.2(3)
O9 Co1 N2 C10 91.1(3)
O11 Co1 N2 C10 1.4(3)
N1 Co1 N2 C10 179.6(3)
O10 Co1 N2 C11 92.9(2)
O9 Co1 N2 C11 -89.8(2)
O11 Co1 N2 C11 -179.5(2)
N1 Co1 N2 C11 -1.3(2)
C12 N1 C1 C2 0.8(6)
Co1 N1 C1 C2 178.7(3)
N1 C1 C2 C3 -0.4(7)
C1 C2 C3 C4 0.2(7)
C2 C3 C4 C12 -0.2(6)
C2 C3 C4 C5 -179.2(4)
C3 C4 C5 C6 178.7(3)
C12 C4 C5 C6 -0.2(5)
C4 C5 C6 C7 -0.5(5)
C5 C6 C7 C8 -178.5(3)
C5 C6 C7 C11 0.5(5)
C11 C7 C8 C9 -0.3(5)
C6 C7 C8 C9 178.7(4)
C7 C8 C9 C10 0.1(6)
C11 N2 C10 C9 0.2(5)
Co1 N2 C10 C9 179.3(3)
C8 C9 C10 N2 -0.1(6)
C10 N2 C11 C7 -0.5(5)
Co1 N2 C11 C7 -179.7(2)
C10 N2 C11 C12 -179.2(3)
Co1 N2 C11 C12 1.6(3)
C8 C7 C11 N2 0.5(5)
C6 C7 C11 N2 -178.5(3)
C8 C7 C11 C12 179.2(3)
C6 C7 C11 C12 0.2(4)
C1 N1 C12 C4 -0.8(5)
Co1 N1 C12 C4 -179.0(2)
C1 N1 C12 C11 177.9(3)
Co1 N1 C12 C11 -0.3(4)
C3 C4 C12 N1 0.5(5)
C5 C4 C12 N1 179.6(3)
C3 C4 C12 C11 -178.2(3)
C5 C4 C12 C11 0.9(5)
N2 C11 C12 N1 -0.9(4)
C7 C11 C12 N1 -179.6(3)
N2 C11 C12 C4 177.9(3)
C7 C11 C12 C4 -0.9(5)
Co1 O1 C13 O2 -7.2(6)
Co1 O1 C13 C14 174.2(2)
O1 C13 C14 C15 -2.7(5)
O2 C13 C14 C15 178.6(4)
O1 C13 C14 C19 177.4(3)
O2 C13 C14 C19 -1.2(6)
C19 C14 C15 C16 -0.6(5)
C13 C14 C15 C16 179.5(3)
C14 C15 C16 C17 0.7(5)
C14 C15 C16 C20 -178.5(3)
C15 C16 C17 C18 -0.4(4)
C20 C16 C17 C18 178.7(3)
C15 C16 C17 C21 178.2(3)
C20 C16 C17 C21 -2.7(5)
C16 C17 C18 C19 0.1(5)
C21 C17 C18 C19 -178.7(3)
C17 C18 C19 C14 0.0(5)
C17 C18 C19 C22 179.7(3)
C15 C14 C19 C18 0.2(4)
C13 C14 C19 C18 -180.0(3)
C15 C14 C19 C22 -179.4(3)
C13 C14 C19 C22 0.5(5)
C15 C16 C20 O3 -12.2(4)
C17 C16 C20 O3 168.7(3)
C15 C16 C20 O4 166.7(3)
C17 C16 C20 O4 -12.4(5)
C18 C17 C21 O6 13.9(5)
C16 C17 C21 O6 -164.8(4)
C18 C17 C21 O5 -167.3(3)
C16 C17 C21 O5 14.0(6)
C18 C19 C22 O7 -1.3(5)
C14 C19 C22 O7 178.2(3)
C18 C19 C22 O8 178.6(4)
C14 C19 C22 O8 -1.8(6)
